data_2210802
loop_
_publ_author_name
'Okabe, Nobuo'
'Mizubayashi, Yu'
'Odoko, Mamiko'

_publ_section_title
(Cyclobutane-1,1-dicarboxylato-\k^2^<i>O</i>,<i>O</i>')(di-2-pyridylamine-\k^2^<i>N</i>,<i>N</i>')palladium(II)
_journal_coeditor_code TK2079
_journal_issue 10
_journal_name_full 'Acta Crystallographica Section E'
_journal_page_first m2747
_journal_page_last m2749
_journal_paper_doi 10.1107/S1600536806038773
_journal_volume 62
_journal_year 2006
_chemical_formula_iupac '[Pd (C6 H6 O2) (C10 H9 N3)]'
_chemical_formula_moiety 'C16 H15 N3 O4 Pd'
_chemical_formula_sum 'C16 H15 N3 O4 Pd'
_chemical_formula_weight 419.73
_chemical_name_systematic
;
(Cyclobutane-1,1-dicarboxylato-\k^2^O,O')(di-2-pyridylamine-
\k^2^N,N')palladium(II)
;
_space_group_IT_number 2
_symmetry_cell_setting triclinic
_symmetry_space_group_name_Hall '-P 1'
_symmetry_space_group_name_H-M 'P -1'
_cell_angle_alpha 67.92(3)
_cell_angle_beta 67.30(2)
_cell_angle_gamma 71.21(3)
_cell_formula_units_Z 2
_cell_length_a 9.115(6)
_cell_length_b 9.698(8)
_cell_length_c 10.227(6)
_cell_measurement_reflns_used 7195
_cell_measurement_temperature 296
_cell_measurement_theta_max 27.5
_cell_measurement_theta_min 3.0
_cell_volume 756.1(9)
_computing_cell_refinement RAPID-AUTO
_computing_data_collection 'RAPID-AUTO (Rigaku, 1998)'
_computing_data_reduction
;
CrystalStructure (Rigaku/MSC, 2005) and
CRYSTALS (Betteridge <i>et al.</i>,  2003)
;
_computing_molecular_graphics 'ORTEPII (Johnson, 1976)'
_computing_publication_material CrystalStructure
_computing_structure_refinement 'SHELXL97 (Sheldrick, 1997)'
_computing_structure_solution 'SIR97 (Altomare <i>et al.</i>,  1999)'
_diffrn_detector_area_resol_mean 10.00
_diffrn_measured_fraction_theta_full 0.9859
_diffrn_measured_fraction_theta_max 0.9859
_diffrn_measurement_device_type 'Rigaku R-AXIS RAPID'
_diffrn_measurement_method \w
_diffrn_radiation_type 'Mo K\a'
_diffrn_radiation_wavelength 0.7107
_diffrn_reflns_av_R_equivalents 0.013
_diffrn_reflns_limit_h_max 11
_diffrn_reflns_limit_h_min -11
_diffrn_reflns_limit_k_max 12
_diffrn_reflns_limit_k_min -12
_diffrn_reflns_limit_l_max 13
_diffrn_reflns_limit_l_min -13
_diffrn_reflns_number 7482
_diffrn_reflns_theta_full 27.5
_diffrn_reflns_theta_max 27.5
_diffrn_standards_decay_% '< 1'
_diffrn_standards_interval_count 0
_diffrn_standards_number 0
_exptl_absorpt_coefficient_mu 1.254
_exptl_absorpt_correction_T_max 0.882
_exptl_absorpt_correction_T_min 0.702
_exptl_absorpt_correction_type multi-scan
_exptl_absorpt_process_details '(ABSCOR; Higashi, 1995)'
_exptl_crystal_colour yellow
_exptl_crystal_density_diffrn 1.844
_exptl_crystal_density_method 'not measured'
_exptl_crystal_description platelet
_exptl_crystal_F_000 420
_exptl_crystal_size_max 0.30
_exptl_crystal_size_mid 0.30
_exptl_crystal_size_min 0.10
_refine_diff_density_max 0.54
_refine_diff_density_min -0.49
_refine_ls_extinction_method none
_refine_ls_goodness_of_fit_ref 1.274
_refine_ls_hydrogen_treatment constr
_refine_ls_number_parameters 227
_refine_ls_number_reflns 3425
_refine_ls_R_factor_gt 0.020
_refine_ls_shift/su_max 0.000
_refine_ls_structure_factor_coef Fsqd
_refine_ls_weighting_details 'calc w=1/[\s^2^(Fo^2^)+(0.0453P)^2^+0.0721P] where P=(Fo^2^+2Fc^2^)/3'
_refine_ls_weighting_scheme calc
_refine_ls_wR_factor_ref 0.074
_reflns_number_gt 3244
_reflns_number_total 3425
_reflns_threshold_expression F^2^>2\s(F^2^)
_cod_data_source_file tk2079.cif
_cod_data_source_block I
_cod_database_code 2210802
_cod_database_fobs_code 2210802

loop_
_symmetry_equiv_pos_site_id
_symmetry_equiv_pos_as_xyz
1 +X,+Y,+Z
2 -X,-Y,-Z

loop_
_atom_site_type_symbol
_atom_site_label
_atom_site_fract_x
_atom_site_fract_y
_atom_site_fract_z
_atom_site_U_iso_or_equiv
_atom_site_adp_type
_atom_site_calc_flag
_atom_site_refinement_flags
_atom_site_occupancy
_atom_site_disorder_assembly
_atom_site_disorder_group
Pd Pd1 0.169224(18) 0.375556(16) 0.393389(16) 0.02605(8) Uani d . 1 . .
O O1 0.2241(2) 0.4938(2) 0.48770(19) 0.0367(4) Uani d . 1 . .
O O2 0.2902(3) 0.7033(2) 0.4643(2) 0.0453(4) Uani d . 1 . .
O O3 0.1963(3) 0.7820(2) 0.0782(2) 0.0483(5) Uani d . 1 B .
O O4 0.1313(2) 0.56613(19) 0.2316(2) 0.0379(4) Uani d . 1 B .
N N1 0.1015(2) 0.2661(2) 0.3010(2) 0.0282(4) Uani d . 1 . .
N N2 0.2479(2) 0.0244(2) 0.4058(2) 0.0327(4) Uani d . 1 . .
H H5 0.3042 -0.0591 0.3854 0.039 Uiso calc R 1 . .
N N3 0.2170(2) 0.1812(2) 0.5500(2) 0.0276(4) Uani d . 1 . .
C C1 0.0044(3) 0.3489(3) 0.2129(3) 0.0357(5) Uani d . 1 . .
H H1 -0.0392 0.4508 0.2090 0.043 Uiso calc R 1 . .
C C2 -0.0319(3) 0.2901(3) 0.1304(3) 0.0385(5) Uani d . 1 . .
H H2 -0.0964 0.3513 0.0696 0.046 Uiso calc R 1 . .
C C3 0.0291(3) 0.1366(3) 0.1384(3) 0.0377(5) Uani d . 1 . .
H H3 0.0077 0.0940 0.0817 0.045 Uiso calc R 1 . .
C C4 0.1216(3) 0.0495(3) 0.2317(3) 0.0362(5) Uani d . 1 . .
H H4 0.1619 -0.0536 0.2401 0.043 Uiso calc R 1 . .
C C5 0.1547(3) 0.1169(2) 0.3139(2) 0.0282(4) Uani d . 1 . .
C C6 0.2648(3) 0.0447(2) 0.5250(2) 0.0276(4) Uani d . 1 . .
C C7 0.3362(3) -0.0838(3) 0.6194(3) 0.0343(5) Uani d . 1 . .
H H6 0.3755 -0.1761 0.5972 0.041 Uiso calc R 1 . .
C C8 0.3478(3) -0.0724(3) 0.7440(3) 0.0384(5) Uani d . 1 . .
H H7 0.3959 -0.1566 0.8070 0.046 Uiso calc R 1 . .
C C9 0.2872(3) 0.0661(3) 0.7759(3) 0.0381(5) Uani d . 1 . .
H H8 0.2891 0.0749 0.8627 0.046 Uiso calc R 1 . .
C C10 0.2247(3) 0.1893(3) 0.6773(3) 0.0339(5) Uani d . 1 . .
H H9 0.1860 0.2825 0.6979 0.041 Uiso calc R 1 . .
C C11 0.2859(3) 0.6127(2) 0.4091(3) 0.0297(4) Uani d . 1 . .
C C12 0.3576(3) 0.6365(2) 0.2417(3) 0.0298(4) Uani d . 1 B .
C C13 0.5033(3) 0.5061(3) 0.1996(3) 0.0445(6) Uani d . 1 . .
H H13A 0.5175 0.4184 0.2833 0.053 Uiso calc R 1 A 1
H H13B 0.5025 0.4758 0.1197 0.053 Uiso calc R 1 A 1
C C14A 0.6161(12) 0.6093(14) 0.1521(12) 0.067(3) Uani d P 0.50 B 1
H H14A 0.6914 0.6150 0.0534 0.081 Uiso calc PR 0.50 B 1
H H14B 0.6737 0.5873 0.2224 0.081 Uiso calc PR 0.50 B 1
C C14B 0.6014(12) 0.6315(12) 0.0897(9) 0.0517(19) Uani d P 0.50 B 2
H H14C 0.7067 0.6152 0.1019 0.062 Uiso calc PR 0.50 B 2
H H14D 0.6115 0.6497 -0.0131 0.062 Uiso calc PR 0.50 B 2
C C15 0.4738(3) 0.7484(3) 0.1584(3) 0.0417(6) Uani d . 1 . .
H H15A 0.4624 0.8122 0.0622 0.050 Uiso calc R 1 B 1
H H15B 0.4723 0.8084 0.2165 0.050 Uiso calc R 1 B 1
C C16 0.2197(3) 0.6673(2) 0.1765(2) 0.0307(4) Uani d . 1 . .

loop_
_atom_site_aniso_label
_atom_site_aniso_U_11
_atom_site_aniso_U_22
_atom_site_aniso_U_33
_atom_site_aniso_U_12
_atom_site_aniso_U_13
_atom_site_aniso_U_23
Pd1 0.03318(11) 0.01760(10) 0.03135(11) -0.00700(7) -0.01305(8) -0.00642(7)
O1 0.0565(11) 0.0259(8) 0.0339(8) -0.0160(8) -0.0147(8) -0.0080(7)
O2 0.0746(13) 0.0310(9) 0.0431(10) -0.0207(9) -0.0208(10) -0.0130(8)
O3 0.0732(13) 0.0356(10) 0.0461(10) -0.0221(9) -0.0367(10) 0.0061(8)
O4 0.0490(10) 0.0238(8) 0.0482(10) -0.0123(7) -0.0281(8) -0.0002(7)
N1 0.0311(9) 0.0229(9) 0.0345(9) -0.0075(7) -0.0127(8) -0.0078(7)
N2 0.0432(10) 0.0210(9) 0.0406(10) -0.0029(8) -0.0191(9) -0.0126(8)
N3 0.0343(9) 0.0212(9) 0.0292(9) -0.0088(7) -0.0105(8) -0.0058(7)
C1 0.0392(12) 0.0266(11) 0.0461(13) -0.0063(9) -0.0211(11) -0.0074(10)
C2 0.0377(12) 0.0427(14) 0.0435(13) -0.0117(10) -0.0211(11) -0.0093(11)
C3 0.0366(12) 0.0458(14) 0.0441(13) -0.0132(10) -0.0147(11) -0.0210(11)
C4 0.0397(12) 0.0314(12) 0.0472(13) -0.0060(10) -0.0165(11) -0.0192(11)
C5 0.0300(10) 0.0251(10) 0.0329(10) -0.0078(8) -0.0093(9) -0.0102(9)
C6 0.0310(10) 0.0225(10) 0.0305(10) -0.0088(8) -0.0090(9) -0.0065(8)
C7 0.0390(12) 0.0235(11) 0.0389(12) -0.0074(9) -0.0131(10) -0.0050(9)
C8 0.0469(13) 0.0301(12) 0.0366(12) -0.0102(10) -0.0200(11) 0.0015(10)
C9 0.0490(14) 0.0399(13) 0.0304(11) -0.0166(11) -0.0145(10) -0.0066(10)
C10 0.0438(13) 0.0303(12) 0.0323(11) -0.0120(10) -0.0107(10) -0.0111(9)
C11 0.0371(11) 0.0214(10) 0.0356(11) -0.0056(9) -0.0163(10) -0.0085(8)
C12 0.0353(11) 0.0217(10) 0.0348(11) -0.0054(8) -0.0133(9) -0.0084(8)
C13 0.0454(14) 0.0358(13) 0.0492(14) 0.0042(11) -0.0157(12) -0.0181(12)
C14A 0.039(4) 0.068(6) 0.083(7) -0.007(3) -0.009(5) -0.023(6)
C14B 0.042(4) 0.058(5) 0.048(4) -0.013(3) -0.004(4) -0.015(4)
C15 0.0387(13) 0.0410(14) 0.0464(14) -0.0174(11) -0.0100(11) -0.0087(11)
C16 0.0414(12) 0.0227(10) 0.0322(10) -0.0077(9) -0.0146(10) -0.0078(8)

loop_
_atom_type_symbol
_atom_type_description
_atom_type_scat_dispersion_real
_atom_type_scat_dispersion_imag
_atom_type_scat_source
C C 0.003 0.002
;
International Tables for Crystallography
(1992, Vol. C, Tables 4.2.6.8 and 6.1.1.4)
;
H H 0.000 0.000
;
International Tables for Crystallography
(1992, Vol. C, Table 6.1.1.4)
;
O O 0.011 0.006
;
International Tables for Crystallography
(1992, Vol. C, Tables 4.2.6.8 and 6.1.1.4)
;
N N 0.006 0.003
;
International Tables for Crystallography
(1992, Vol. C, Tables 4.2.6.8 and 6.1.1.4)
;
Pd Pd -0.999 1.007
;
International Tables for Crystallography
(1992, Vol. C, Tables 4.2.6.8 and 6.1.1.4)
;

loop_
_geom_angle_atom_site_label_1
_geom_angle_atom_site_label_2
_geom_angle_atom_site_label_3
_geom_angle
_geom_angle_publ_flag
O1 Pd1 O4 89.60(9) yes
O1 Pd1 N1 176.60(7) yes
O1 Pd1 N3 90.90(9) yes
O4 Pd1 N1 88.71(10) yes
O4 Pd1 N3 177.47(7) yes
N1 Pd1 N3 90.92(10) yes
C11 O1 Pd1 121.20(15) ?
C16 O4 Pd1 122.66(15) ?
C5 N1 C1 118.0(2) ?
C5 N1 Pd1 123.49(16) ?
C1 N1 Pd1 118.39(16) ?
C6 N2 C5 130.2(2) ?
C6 N2 H5 114.9 ?
C5 N2 H5 114.9 ?
C6 N3 C10 118.3(2) ?
C6 N3 Pd1 122.14(16) ?
C10 N3 Pd1 118.83(16) ?
C2 C1 N1 123.2(2) ?
C2 C1 H1 118.4 ?
N1 C1 H1 118.4 ?
C1 C2 C3 118.9(2) ?
C1 C2 H2 120.5 ?
C3 C2 H2 120.5 ?
C4 C3 C2 118.7(2) ?
C4 C3 H3 120.6 ?
C2 C3 H3 120.6 ?
C3 C4 C5 119.6(2) ?
C3 C4 H4 120.2 ?
C5 C4 H4 120.2 ?
N1 C5 N2 121.37(19) ?
N1 C5 C4 121.4(2) ?
N2 C5 C4 117.2(2) ?
N3 C6 N2 121.9(2) ?
N3 C6 C7 121.1(2) ?
N2 C6 C7 117.0(2) ?
C8 C7 C6 119.6(2) ?
C8 C7 H6 120.2 ?
C6 C7 H6 120.2 ?
C7 C8 C9 119.3(2) ?
C7 C8 H7 120.3 ?
C9 C8 H7 120.3 ?
C10 C9 C8 118.8(2) ?
C10 C9 H8 120.6 ?
C8 C9 H8 120.6 ?
N3 C10 C9 122.6(2) ?
N3 C10 H9 118.7 ?
C9 C10 H9 118.7 ?
O2 C11 O1 122.3(2) ?
O2 C11 C12 120.4(2) ?
O1 C11 C12 117.35(19) ?
C11 C12 C16 109.09(19) ?
C11 C12 C15 115.65(19) ?
C16 C12 C15 115.0(2) ?
C11 C12 C13 113.05(19) ?
C16 C12 C13 114.18(19) ?
C15 C12 C13 88.8(2) ?
C14A C13 C12 89.2(5) ?
C12 C13 C14B 87.7(4) ?
C14A C13 H13A 113.8 ?
C12 C13 H13A 113.8 ?
C14B C13 H13A 135.8 ?
C14A C13 H13B 113.8 ?
C12 C13 H13B 113.8 ?
C14B C13 H13B 92.3 ?
H13A C13 H13B 111.0 ?
C13 C14A C15 91.5(6) ?
C13 C14A H14A 113.4 ?
C15 C14A H14A 113.4 ?
C13 C14A H14B 113.4 ?
C15 C14A H14B 113.4 ?
H14A C14A H14B 110.7 ?
C15 C14B C13 90.2(5) ?
C15 C14B H14C 113.6 ?
C13 C14B H14C 113.6 ?
C15 C14B H14D 113.6 ?
C13 C14B H14D 113.6 ?
H14C C14B H14D 110.9 ?
C14B C15 C12 90.7(4) ?
C14A C15 C12 87.9(5) ?
C14B C15 H15A 90.8 ?
C14A C15 H15A 114.0 ?
C12 C15 H15A 114.0 ?
C14B C15 H15B 133.7 ?
C14A C15 H15B 114.0 ?
C12 C15 H15B 114.0 ?
H15A C15 H15B 111.2 ?
O3 C16 O4 122.3(2) ?
O3 C16 C12 120.6(2) ?
O4 C16 C12 117.10(19) ?

loop_
_geom_bond_atom_site_label_1
_geom_bond_atom_site_label_2
_geom_bond_distance
_geom_bond_publ_flag
Pd1 O1 2.0169(19) yes
Pd1 O4 2.001(2) yes
Pd1 N1 2.007(2) yes
Pd1 N3 2.012(2) yes
O1 C11 1.291(3) ?
O2 C11 1.227(3) ?
O3 C16 1.211(3) ?
O4 C16 1.293(3) ?
N1 C5 1.341(3) ?
N1 C1 1.362(3) ?
N2 C6 1.377(3) ?
N2 C5 1.378(3) ?
N2 H5 0.8600 ?
N3 C6 1.343(3) ?
N3 C10 1.363(3) ?
C1 C2 1.358(4) ?
C1 H1 0.9300 ?
C2 C3 1.394(4) ?
C2 H2 0.9300 ?
C3 C4 1.375(3) ?
C3 H3 0.9300 ?
C4 C5 1.401(3) ?
C4 H4 0.9300 ?
C6 C7 1.402(3) ?
C7 C8 1.366(3) ?
C7 H6 0.9300 ?
C8 C9 1.389(4) ?
C8 H7 0.9300 ?
C9 C10 1.367(4) ?
C9 H8 0.9300 ?
C10 H9 0.9300 ?
C11 C12 1.532(3) ?
C12 C16 1.539(3) ?
C12 C15 1.541(3) ?
C12 C13 1.560(3) ?
C13 C14A 1.486(13) ?
C13 C14B 1.562(11) ?
C13 H13A 0.9700 ?
C13 H13B 0.9700 ?
C14A C15 1.542(11) ?
C14A H14A 0.9700 ?
C14A H14B 0.9700 ?
C14B C15 1.500(11) ?
C14B H14C 0.9700 ?
C14B H14D 0.9700 ?
C15 H15A 0.9700 ?
C15 H15B 0.9700 ?

loop_
_geom_hbond_atom_site_label_D
_geom_hbond_atom_site_label_H
_geom_hbond_atom_site_label_A
_geom_hbond_site_symmetry_A
_geom_hbond_distance_DH
_geom_hbond_distance_HA
_geom_hbond_distance_DA
_geom_hbond_angle_DHA
_geom_hbond_publ_flag
N2 H5 O2 1_545 0.86 2.17 2.865(4) 138 no

loop_
_geom_torsion_atom_site_label_1
_geom_torsion_atom_site_label_2
_geom_torsion_atom_site_label_3
_geom_torsion_atom_site_label_4
_geom_torsion
O4 Pd1 O1 C11 -28.75(19)
N3 Pd1 O1 C11 148.76(19)
N1 Pd1 O4 C16 -145.1(2)
O1 Pd1 O4 C16 37.8(2)
O4 Pd1 N1 C5 152.17(19)
N3 Pd1 N1 C5 -25.33(19)
O4 Pd1 N1 C1 -23.57(19)
N3 Pd1 N1 C1 158.94(19)
N1 Pd1 N3 C6 29.41(18)
O1 Pd1 N3 C6 -153.47(18)
N1 Pd1 N3 C10 -160.57(18)
O1 Pd1 N3 C10 16.56(18)
C5 N1 C1 C2 -4.5(4)
Pd1 N1 C1 C2 171.5(2)
N1 C1 C2 C3 1.7(4)
C1 C2 C3 C4 1.2(4)
C2 C3 C4 C5 -1.2(4)
C1 N1 C5 N2 -177.3(2)
Pd1 N1 C5 N2 6.9(3)
C1 N1 C5 C4 4.4(3)
Pd1 N1 C5 C4 -171.35(18)
C6 N2 C5 N1 20.9(4)
C6 N2 C5 C4 -160.8(2)
C3 C4 C5 N1 -1.7(4)
C3 C4 C5 N2 180.0(2)
C10 N3 C6 N2 174.3(2)
Pd1 N3 C6 N2 -15.6(3)
C10 N3 C6 C7 -6.4(3)
Pd1 N3 C6 C7 163.71(17)
C5 N2 C6 N3 -16.0(4)
C5 N2 C6 C7 164.7(2)
N3 C6 C7 C8 4.3(4)
N2 C6 C7 C8 -176.3(2)
C6 C7 C8 C9 0.6(4)
C7 C8 C9 C10 -3.2(4)
C6 N3 C10 C9 3.7(3)
Pd1 N3 C10 C9 -166.75(19)
C8 C9 C10 N3 1.1(4)
Pd1 O1 C11 O2 165.05(19)
Pd1 O1 C11 C12 -15.9(3)
O2 C11 C12 C16 -114.7(2)
O1 C11 C12 C16 66.2(3)
O2 C11 C12 C15 16.8(3)
O1 C11 C12 C15 -162.3(2)
O2 C11 C12 C13 117.1(3)
O1 C11 C12 C13 -62.0(3)
C11 C12 C13 C14A -105.1(5)
C16 C12 C13 C14A 129.4(5)
C15 C12 C13 C14A 12.4(5)
C11 C12 C13 C14B -129.3(4)
C16 C12 C13 C14B 105.2(4)
C15 C12 C13 C14B -11.9(4)
C12 C13 C14A C15 -12.4(5)
C12 C13 C14B C15 12.2(4)
C13 C14B C15 C12 -12.3(4)
C13 C14A C15 C12 12.5(5)
C11 C12 C15 C14B 127.4(4)
C16 C12 C15 C14B -103.9(4)
C13 C12 C15 C14B 12.3(4)
C11 C12 C15 C14A 103.2(5)
C16 C12 C15 C14A -128.2(5)
C13 C12 C15 C14A -11.9(5)
Pd1 O4 C16 O3 179.70(19)
Pd1 O4 C16 C12 -0.5(3)
C11 C12 C16 O3 123.5(2)
C15 C12 C16 O3 -8.4(3)
C13 C12 C16 O3 -109.0(3)
C11 C12 C16 O4 -56.3(3)
C15 C12 C16 O4 171.8(2)
C13 C12 C16 O4 71.2(3)
